data_4322077
loop_
_publ_author_name
'Victorio Cadierno'
'M. Pilar Gamasa'
'Jos\'e Gimeno'
'Luis Iglesias'
'Santiago Garc\'ia-Granda'

_publ_contact_author
;
      Santiago Garc\'ia-Granda
      Departamento de Qu\'imica F\'isica y Anal\'itica
      Facultad de Qu\'imica
      Universidad de Oviedo
      Avda. Juli\'an Claver\'ia, 8
      33071 Oviedo
      Spain
;
_publ_contact_author_email sgg@sauron.quimica.uniovi.es
_publ_contact_author_fax '0034 98 5103125'
_publ_contact_author_phone '0034 98 5103477'
_publ_section_title
;
 Stereochemically Controlled Synthesis of Ruthenium(II) Complexes
 Containing Bis(oxazolin-2'-yl)pyridine Ligands. X-ray Crystal Structures
 of trans-[RuCl2(PPh3){\k3-N,N,N-(S,S)-iPr-pybox}] and
 [RuCl(CCCPh2)(PPh3){\k3-N,N,N-(S,S)-iPr-pybox}][PF6] ((S,S)-iPr-pybox=
 2,6-Bis[4'-(S)-isopropyloxazolin-2'-yl]pyridine)
;
_journal_name_full 'Inorganic Chemistry'
_journal_page_first 2874
_journal_page_last 2879
_journal_paper_doi 10.1021/ic9813258
_journal_volume 38
_journal_year 1999
_chemical_compound_source synthesis
_chemical_formula_moiety 'C35 H38 Cl2 N3 O2 P Ru, C H Cl3'
_chemical_formula_sum 'C36 H39 Cl5 N3 O2 P Ru'
_chemical_formula_weight 854.99
_chemical_name_systematic
;
 ?
;
_space_group_IT_number 19
_symmetry_cell_setting orthorhombic
_symmetry_space_group_name_Hall 'P 2ac 2ab'
_symmetry_space_group_name_H-M 'P 21 21 21'
_atom_sites_solution_hydrogens geom
_atom_sites_solution_primary Patterson
_atom_sites_solution_secondary difmap
_audit_creation_method SHELXL-97
_cell_angle_alpha 90.00
_cell_angle_beta 90.00
_cell_angle_gamma 90.00
_cell_formula_units_Z 4
_cell_length_a 12.772(6)
_cell_length_b 15.208(5)
_cell_length_c 19.601(7)
_cell_measurement_reflns_used 25
_cell_measurement_temperature 293(2)
_cell_measurement_theta_max 14
_cell_measurement_theta_min 6
_cell_volume 3807(3)
_computing_cell_refinement 'CRYSDA (Beurskens et al, 1992)'
_computing_data_collection
;
 Nonius CAD-4 Diffractometer Control Software. Data collection with
 profile analysis over all reflections (Lehman and Larsen, 1974; 
 Grant and Gable, 1978)
;
_computing_data_reduction 'THE REFLEX (local program)'
_computing_molecular_graphics 'EUCLID (Spek, 1982)'
_computing_publication_material
;
 SHELXL-97 (Sheldrick, 1997). All calculations made at the University 
 of Oviedo on the Scientific Computer Center and X-Ray group 
 DEC/AXP-computers.
;
_computing_structure_refinement
;
SHELXL-97 (Sheldrick, 1997). Geometrical calculations made with 
PARST (Nardelli, 1983).
;
_computing_structure_solution
;
 Patterson methods using DIRDIF (Beurskens, 1992)
;
_diffrn_ambient_temperature 293(2)
_diffrn_measured_fraction_theta_full 0.998
_diffrn_measured_fraction_theta_max 0.998
_diffrn_measurement_device_type
;
Nonius CAD4
;
_diffrn_measurement_method \w-2\Q
_diffrn_radiation_monochromator graphite
_diffrn_radiation_source 'fine-focus sealed tube'
_diffrn_radiation_type MoK\a
_diffrn_radiation_wavelength 0.71073
_diffrn_reflns_av_R_equivalents 0.0000
_diffrn_reflns_av_sigmaI/netI 0.0839
_diffrn_reflns_limit_h_max 0
_diffrn_reflns_limit_h_min -15
_diffrn_reflns_limit_k_max 0
_diffrn_reflns_limit_k_min -18
_diffrn_reflns_limit_l_max 0
_diffrn_reflns_limit_l_min -24
_diffrn_reflns_number 4164
_diffrn_reflns_theta_full 25.99
_diffrn_reflns_theta_max 25.99
_diffrn_reflns_theta_min 1.69
_diffrn_standards_decay_% 8
_diffrn_standards_interval_count 200
_diffrn_standards_interval_time 60
_diffrn_standards_number 3
_exptl_absorpt_coefficient_mu 0.841
_exptl_absorpt_correction_T_max 0.840
_exptl_absorpt_correction_T_min 0.820
_exptl_absorpt_correction_type empirical
_exptl_absorpt_process_details
;
XABS2 (Parkin et al., 1995)
;
_exptl_crystal_colour red
_exptl_crystal_density_diffrn 1.492
_exptl_crystal_density_method 'not measured'
_exptl_crystal_description prismatic
_exptl_crystal_F_000 1744
_exptl_crystal_size_max 0.26
_exptl_crystal_size_mid 0.20
_exptl_crystal_size_min 0.20
_refine_diff_density_max 0.617
_refine_diff_density_min -0.451
_refine_diff_density_rms 0.104
_refine_ls_abs_structure_details 'Flack H D (1983), Acta Cryst. A39, 876-881'
_refine_ls_abs_structure_Flack -0.03(7)
_refine_ls_extinction_method none
_refine_ls_goodness_of_fit_ref 1.049
_refine_ls_hydrogen_treatment mixed
_refine_ls_matrix_type full
_refine_ls_number_parameters 446
_refine_ls_number_reflns 4164
_refine_ls_number_restraints 0
_refine_ls_restrained_S_all 1.049
_refine_ls_R_factor_all 0.0805
_refine_ls_R_factor_gt 0.0565
_refine_ls_shift/su_max 0.000
_refine_ls_shift/su_mean 0.000
_refine_ls_structure_factor_coef Fsqd
_refine_ls_weighting_details 'w=1/[\s^2^(Fo^2^)+(0.0203P)^2^+5.1625P] where P=(Fo^2^+2Fc^2^)/3'
_refine_ls_weighting_scheme calc
_refine_ls_wR_factor_gt 0.0944
_refine_ls_wR_factor_ref 0.1086
_reflns_number_gt 3277
_reflns_number_total 4164
_reflns_threshold_expression >2sigma(I)
_cod_data_source_file ic9813258_1.cif
_cod_data_source_block liv31(3)
_cod_depositor_comments
;
The following automatic conversions were performed:

'_refine_ls_weighting_scheme' value 'calc
w=1/[\s^2^(Fo^2^)+(0.0203P)^2^+5.1625P] where P=(Fo^2^+2Fc^2^)/3' was
changed to 'calc'. New tag '_refine_ls_weighting_details' was
created. The value of the new tag was set to
'w=1/[\s^2^(Fo^2^)+(0.0203P)^2^+5.1625P] where P=(Fo^2^+2Fc^2^)/3'.

Automatic conversion script
Id: cif_fix_values 3143 2015-03-26 13:38:13Z robertas 
;
_cod_database_code 4322077

loop_
_symmetry_equiv_pos_as_xyz
'x, y, z'
'x+1/2, -y+1/2, -z'
'-x, y+1/2, -z+1/2'
'-x+1/2, -y, z+1/2'

loop_
_atom_site_label
_atom_site_type_symbol
_atom_site_fract_x
_atom_site_fract_y
_atom_site_fract_z
_atom_site_U_iso_or_equiv
_atom_site_adp_type
_atom_site_occupancy
_atom_site_calc_flag
_atom_site_refinement_flags
_atom_site_disorder_assembly
_atom_site_disorder_group
Ru1 Ru 0.05316(5) 0.03674(4) 0.10475(4) 0.02703(16) Uani 1 d . . .
Cl1 Cl -0.04654(19) -0.09413(14) 0.13326(11) 0.0368(5) Uani 1 d . . .
Cl2 Cl -0.11337(18) 0.11712(16) 0.09248(13) 0.0458(6) Uani 1 d . . .
N1 N 0.1157(6) 0.1510(5) 0.0801(4) 0.0356(19) Uani 1 d . . .
C1 C 0.1325(8) 0.2113(6) 0.1288(5) 0.043(3) Uani 1 d . . .
C2 C 0.1716(9) 0.2945(6) 0.1128(7) 0.059(3) Uani 1 d . . .
H2 H 0.1837 0.3361 0.1466 0.10(3) Uiso 1 calc R . .
C3 C 0.1916(9) 0.3130(7) 0.0448(7) 0.067(4) Uani 1 d . . .
H3 H 0.2200 0.3674 0.0334 0.10(3) Uiso 1 calc R . .
C4 C 0.1710(8) 0.2537(8) -0.0063(7) 0.054(3) Uani 1 d . . .
H4 H 0.1827 0.2673 -0.0519 0.10(3) Uiso 1 calc R . .
C5 C 0.1312(8) 0.1710(7) 0.0137(5) 0.042(3) Uani 1 d . . .
C6 C 0.0993(8) 0.0980(7) -0.0290(5) 0.041(2) Uani 1 d . . .
O1 O 0.1114(6) 0.1037(5) -0.0969(3) 0.0530(18) Uani 1 d . . .
C7 C 0.0636(10) 0.0247(7) -0.1227(5) 0.063(3) Uani 1 d . . .
H7 H 0.1092 -0.0039 -0.1554 0.10(3) Uiso 1 calc R . .
H7B H -0.0025 0.0380 -0.1447 0.10(3) Uiso 1 calc R . .
C8 C 0.0463(8) -0.0340(7) -0.0607(4) 0.044(2) Uani 1 d . . .
H8 H 0.1018 -0.0786 -0.0601 0.05(2) Uiso 1 calc R . .
N2 N 0.0646(5) 0.0272(5) -0.0029(3) 0.0325(16) Uani 1 d . . .
C9 C -0.0579(10) -0.0810(7) -0.0588(5) 0.054(3) Uani 1 d . . .
H9 H -0.0597 -0.1140 -0.0159 0.05(2) Uiso 1 calc R . .
C10 C -0.0619(11) -0.1499(7) -0.1166(5) 0.084(4) Uani 1 d . . .
H10 H -0.0013 -0.1870 -0.1141 0.079(15) Uiso 1 calc R . .
H10B H -0.0630 -0.1204 -0.1600 0.079(15) Uiso 1 calc R . .
H10C H -0.1240 -0.1850 -0.1119 0.079(15) Uiso 1 calc R . .
C11 C -0.1508(9) -0.0239(9) -0.0588(6) 0.079(4) Uani 1 d . . .
H11 H -0.2128 -0.0595 -0.0566 0.079(15) Uiso 1 calc R . .
H11B H -0.1518 0.0104 -0.0999 0.079(15) Uiso 1 calc R . .
H11C H -0.1483 0.0146 -0.0200 0.079(15) Uiso 1 calc R . .
C12 C 0.0952(8) 0.1806(7) 0.1928(5) 0.046(3) Uani 1 d . . .
O2 O 0.0838(7) 0.2355(5) 0.2458(4) 0.065(2) Uani 1 d . . .
C13 C 0.0361(11) 0.1858(6) 0.2998(5) 0.065(4) Uani 1 d . . .
H13 H -0.0254 0.2159 0.3171 0.06(2) Uiso 1 calc R . .
H13B H 0.0850 0.1773 0.3371 0.06(2) Uiso 1 calc R . .
C14 C 0.0054(8) 0.0960(6) 0.2673(5) 0.043(3) Uani 1 d . . .
H14 H -0.0702 0.0965 0.2588 0.08(3) Uiso 1 calc R . .
N3 N 0.0603(7) 0.1001(5) 0.1999(4) 0.0364(17) Uani 1 d . . .
C15 C 0.0301(9) 0.0170(6) 0.3112(5) 0.050(3) Uani 1 d . . .
H15 H 0.0166 -0.0360 0.2841 0.08(3) Uiso 1 calc R . .
C16 C 0.1423(10) 0.0135(7) 0.3354(5) 0.067(4) Uani 1 d . . .
H16 H 0.1527 -0.0385 0.3624 0.11(2) Uiso 1 calc R . .
H16B H 0.1571 0.0645 0.3626 0.11(2) Uiso 1 calc R . .
H16C H 0.1884 0.0123 0.2968 0.11(2) Uiso 1 calc R . .
C17 C -0.0455(11) 0.0172(8) 0.3716(6) 0.089(4) Uani 1 d . . .
H17 H -0.0317 -0.0329 0.4001 0.11(2) Uiso 1 calc R . .
H17B H -0.1162 0.0144 0.3551 0.11(2) Uiso 1 calc R . .
H17C H -0.0360 0.0701 0.3975 0.11(2) Uiso 1 calc R . .
P1 P 0.21165(16) -0.03465(16) 0.11615(11) 0.0282(5) Uani 1 d . . .
C18 C 0.2480(8) -0.1029(6) 0.1893(5) 0.034(2) Uani 1 d . . .
C19 C 0.3535(8) -0.1209(7) 0.2033(5) 0.042(3) Uani 1 d . . .
H19 H 0.4059 -0.0908 0.1800 0.071(17) Uiso 1 calc R . .
C20 C 0.3792(10) -0.1825(8) 0.2510(5) 0.056(3) Uani 1 d . . .
H20 H 0.4494 -0.1931 0.2602 0.071(17) Uiso 1 calc R . .
C21 C 0.3047(11) -0.2290(7) 0.2856(6) 0.058(3) Uani 1 d . . .
H21 H 0.3239 -0.2715 0.3173 0.071(17) Uiso 1 calc R . .
C22 C 0.1999(9) -0.2119(7) 0.2726(5) 0.055(3) Uani 1 d . . .
H22 H 0.1485 -0.2427 0.2962 0.071(17) Uiso 1 calc R . .
C23 C 0.1714(9) -0.1492(7) 0.2249(5) 0.046(3) Uani 1 d . . .
H23 H 0.1009 -0.1380 0.2166 0.071(17) Uiso 1 calc R . .
C24 C 0.2455(7) -0.1161(6) 0.0515(5) 0.034(2) Uani 1 d . . .
C25 C 0.3440(9) -0.1286(7) 0.0248(5) 0.049(3) Uani 1 d . . .
H25 H 0.3967 -0.0890 0.0362 0.037(12) Uiso 1 calc R . .
C26 C 0.3672(9) -0.1969(7) -0.0177(5) 0.050(3) Uani 1 d . . .
H26 H 0.4344 -0.2030 -0.0352 0.037(12) Uiso 1 calc R . .
C27 C 0.2905(10) -0.2569(8) -0.0346(6) 0.064(4) Uani 1 d . . .
H27 H 0.3047 -0.3027 -0.0647 0.037(12) Uiso 1 calc R . .
C28 C 0.1909(10) -0.2475(8) -0.0058(6) 0.059(3) Uani 1 d . . .
H28 H 0.1393 -0.2891 -0.0149 0.037(12) Uiso 1 calc R . .
C29 C 0.1690(8) -0.1783(6) 0.0354(5) 0.041(2) Uani 1 d . . .
H29 H 0.1020 -0.1721 0.0532 0.037(12) Uiso 1 calc R . .
C30 C 0.3146(6) 0.0485(6) 0.1141(5) 0.037(2) Uani 1 d . . .
C31 C 0.3457(8) 0.0883(7) 0.1735(6) 0.046(3) Uani 1 d . . .
H31 H 0.3237 0.0652 0.2151 0.048(13) Uiso 1 calc R . .
C32 C 0.4101(10) 0.1631(8) 0.1731(8) 0.074(4) Uani 1 d . . .
H32 H 0.4319 0.1888 0.2138 0.048(13) Uiso 1 calc R . .
C33 C 0.4395(9) 0.1968(8) 0.1125(8) 0.077(4) Uani 1 d . . .
H33 H 0.4803 0.2474 0.1117 0.048(13) Uiso 1 calc R . .
C34 C 0.4118(9) 0.1596(8) 0.0533(7) 0.067(4) Uani 1 d . . .
H34 H 0.4353 0.1839 0.0125 0.048(13) Uiso 1 calc R . .
C35 C 0.3491(8) 0.0859(7) 0.0518(6) 0.055(3) Uani 1 d . . .
H35 H 0.3296 0.0610 0.0104 0.048(13) Uiso 1 calc R . .
Cl45 Cl 0.8850(3) 0.0113(4) 0.5995(3) 0.140(2) Uani 1 d . . .
Cl46 Cl 0.8185(4) -0.0318(3) 0.7334(2) 0.143(2) Uani 1 d . . .
Cl47 Cl 0.8268(4) 0.1449(3) 0.6913(3) 0.134(2) Uani 1 d . . .
C48 C 0.8032(9) 0.0354(8) 0.6644(6) 0.069(3) Uani 1 d . . .
H49 H 0.7309 0.0309 0.6481 0.10(4) Uiso 1 calc R . .

loop_
_atom_site_aniso_label
_atom_site_aniso_U_11
_atom_site_aniso_U_22
_atom_site_aniso_U_33
_atom_site_aniso_U_23
_atom_site_aniso_U_13
_atom_site_aniso_U_12
Ru1 0.0268(3) 0.0228(3) 0.0315(3) -0.0008(3) -0.0008(3) 0.0006(3)
Cl1 0.0315(11) 0.0315(10) 0.0474(12) 0.0026(10) -0.0016(12) -0.0053(11)
Cl2 0.0350(12) 0.0446(14) 0.0579(16) -0.0051(13) -0.0059(12) 0.0129(11)
N1 0.031(4) 0.031(4) 0.045(5) 0.005(4) 0.003(4) 0.006(4)
C1 0.047(6) 0.024(5) 0.059(7) 0.000(5) -0.007(5) 0.007(5)
C2 0.069(8) 0.026(5) 0.082(9) 0.005(6) -0.023(8) -0.005(5)
C3 0.056(8) 0.031(6) 0.112(11) 0.013(7) -0.017(8) -0.008(6)
C4 0.051(7) 0.041(6) 0.070(8) 0.025(6) 0.002(7) -0.008(6)
C5 0.042(6) 0.037(6) 0.047(6) 0.015(5) -0.007(5) -0.004(5)
C6 0.045(6) 0.042(6) 0.037(5) 0.006(5) 0.009(5) 0.001(5)
O1 0.066(5) 0.059(4) 0.034(4) 0.015(4) 0.005(4) -0.006(4)
C7 0.079(8) 0.066(7) 0.044(6) -0.005(6) -0.001(6) -0.017(8)
C8 0.051(6) 0.049(5) 0.032(5) -0.006(5) -0.006(5) 0.018(7)
N2 0.029(4) 0.034(4) 0.034(4) 0.005(3) 0.001(3) 0.002(4)
C9 0.067(7) 0.053(6) 0.040(6) -0.008(5) -0.011(6) -0.018(7)
C10 0.123(12) 0.063(7) 0.066(8) -0.017(7) -0.013(10) -0.021(9)
C11 0.054(7) 0.093(11) 0.090(9) -0.028(9) -0.017(7) 0.021(8)
C12 0.044(6) 0.046(6) 0.047(6) -0.014(5) -0.018(5) 0.005(5)
O2 0.097(7) 0.043(4) 0.056(5) -0.017(4) -0.012(5) -0.001(5)
C13 0.107(11) 0.044(6) 0.043(6) -0.011(5) -0.006(8) 0.019(8)
C14 0.046(6) 0.040(6) 0.044(6) -0.020(5) -0.004(5) 0.011(5)
N3 0.039(4) 0.031(4) 0.039(4) -0.009(3) -0.005(4) 0.006(4)
C15 0.077(9) 0.033(6) 0.039(5) -0.009(4) 0.007(6) -0.009(6)
C16 0.096(10) 0.056(8) 0.049(7) -0.001(6) -0.014(7) 0.011(7)
C17 0.116(11) 0.080(10) 0.071(8) -0.007(7) 0.023(9) -0.025(10)
P1 0.0264(11) 0.0242(10) 0.0340(12) -0.0016(12) -0.0011(10) 0.0033(11)
C18 0.048(6) 0.021(4) 0.033(5) 0.000(4) -0.008(5) 0.005(4)
C19 0.040(6) 0.047(6) 0.039(6) 0.001(5) -0.014(5) 0.016(5)
C20 0.063(8) 0.056(7) 0.050(7) -0.005(6) -0.020(6) 0.023(7)
C21 0.092(10) 0.032(6) 0.049(7) -0.001(5) -0.033(7) 0.013(7)
C22 0.068(8) 0.044(6) 0.053(7) 0.011(6) -0.003(6) -0.014(6)
C23 0.054(7) 0.041(6) 0.045(6) 0.007(5) -0.014(6) -0.003(6)
C24 0.034(5) 0.030(5) 0.036(5) -0.001(4) 0.002(4) 0.006(4)
C25 0.053(7) 0.046(6) 0.048(6) -0.004(5) 0.000(6) 0.008(6)
C26 0.055(7) 0.056(7) 0.039(6) 0.002(5) 0.015(5) 0.035(6)
C27 0.087(10) 0.050(7) 0.055(7) -0.013(6) -0.005(7) 0.025(7)
C28 0.069(8) 0.037(5) 0.071(8) -0.018(5) -0.011(7) 0.004(6)
C29 0.042(6) 0.036(5) 0.045(6) -0.019(5) -0.008(5) 0.021(5)
C30 0.023(4) 0.036(5) 0.054(6) 0.013(5) 0.003(5) -0.003(4)
C31 0.033(6) 0.050(7) 0.055(7) 0.001(6) 0.007(5) -0.006(5)
C32 0.062(9) 0.051(8) 0.110(12) -0.024(8) -0.009(8) -0.015(7)
C33 0.045(7) 0.058(7) 0.127(12) 0.003(9) -0.009(10) -0.018(7)
C34 0.039(7) 0.071(9) 0.090(10) 0.029(8) 0.009(7) -0.018(6)
C35 0.032(6) 0.056(7) 0.076(8) 0.007(7) 0.000(6) 0.005(6)
Cl45 0.066(2) 0.204(5) 0.149(4) -0.041(5) 0.025(3) -0.002(3)
Cl46 0.169(5) 0.129(4) 0.130(4) 0.059(3) -0.063(4) -0.026(4)
Cl47 0.118(4) 0.078(3) 0.207(6) -0.004(3) -0.060(4) 0.001(3)
C48 0.052(7) 0.060(7) 0.096(9) -0.001(9) -0.012(7) 0.004(8)

loop_
_atom_type_symbol
_atom_type_description
_atom_type_scat_dispersion_real
_atom_type_scat_dispersion_imag
_atom_type_scat_source
C C 0.0033 0.0016 'International Tables Vol C Tables 4.2.6.8 and 6.1.1.4'
H H 0.0000 0.0000 'International Tables Vol C Tables 4.2.6.8 and 6.1.1.4'
N N 0.0061 0.0033 'International Tables Vol C Tables 4.2.6.8 and 6.1.1.4'
P P 0.1023 0.0942 'International Tables Vol C Tables 4.2.6.8 and 6.1.1.4'
O O 0.0106 0.0060 'International Tables Vol C Tables 4.2.6.8 and 6.1.1.4'
Cl Cl 0.1484 0.1585 'International Tables Vol C Tables 4.2.6.8 and 6.1.1.4'
Ru Ru -1.2594 0.8363 'International Tables Vol C Tables 4.2.6.8 and 6.1.1.4'

loop_
_geom_angle_atom_site_label_1
_geom_angle_atom_site_label_2
_geom_angle_atom_site_label_3
_geom_angle
_geom_angle_site_symmetry_1
_geom_angle_site_symmetry_3
_geom_angle_publ_flag
N1 Ru1 N3 78.2(3) . . yes
N1 Ru1 N2 77.8(3) . . yes
N3 Ru1 N2 155.8(3) . . yes
N1 Ru1 P1 94.8(2) . . yes
N3 Ru1 P1 95.2(2) . . yes
N2 Ru1 P1 90.2(2) . . yes
N1 Ru1 Cl1 172.2(2) . . yes
N3 Ru1 Cl1 101.2(2) . . yes
N2 Ru1 Cl1 102.1(2) . . yes
P1 Ru1 Cl1 92.99(9) . . yes
N1 Ru1 Cl2 83.6(2) . . yes
N3 Ru1 Cl2 84.1(2) . . yes
N2 Ru1 Cl2 89.8(2) . . yes
P1 Ru1 Cl2 178.32(9) . . yes
Cl1 Ru1 Cl2 88.65(9) . . yes
C1 N1 C5 120.5(8) . . yes
C1 N1 Ru1 119.6(6) . . yes
C5 N1 Ru1 119.6(7) . . yes
N1 C1 C2 121.2(10) . . yes
N1 C1 C12 110.5(8) . . yes
C2 C1 C12 128.0(10) . . yes
C3 C2 C1 117.8(10) . . yes
C4 C3 C2 122.2(11) . . yes
C3 C4 C5 116.8(11) . . yes
N1 C5 C4 121.4(10) . . yes
N1 C5 C6 110.1(8) . . yes
C4 C5 C6 128.5(10) . . yes
N2 C6 O1 119.6(9) . . yes
N2 C6 C5 120.9(8) . . yes
O1 C6 C5 119.4(9) . . yes
C6 O1 C7 104.2(8) . . yes
O1 C7 C8 105.7(8) . . yes
N2 C8 C9 114.6(8) . . yes
N2 C8 C7 102.6(8) . . yes
C9 C8 C7 115.1(8) . . yes
C6 N2 C8 106.2(7) . . yes
C6 N2 Ru1 111.5(6) . . yes
C8 N2 Ru1 142.3(6) . . yes
C11 C9 C8 115.5(9) . . yes
C11 C9 C10 111.9(10) . . yes
C8 C9 C10 109.4(10) . . yes
N3 C12 O2 117.6(10) . . yes
N3 C12 C1 121.0(9) . . yes
O2 C12 C1 121.1(9) . . yes
C12 O2 C13 106.8(8) . . yes
O2 C13 C14 105.5(8) . . yes
N3 C14 C15 115.9(8) . . yes
N3 C14 C13 101.9(8) . . yes
C15 C14 C13 114.4(8) . . yes
C12 N3 C14 107.0(8) . . yes
C12 N3 Ru1 110.4(7) . . yes
C14 N3 Ru1 138.1(6) . . yes
C14 C15 C16 113.9(9) . . yes
C14 C15 C17 107.9(9) . . yes
C16 C15 C17 110.8(9) . . yes
C30 P1 C24 106.5(4) . . yes
C30 P1 C18 103.1(4) . . yes
C24 P1 C18 95.7(4) . . yes
C30 P1 Ru1 107.7(3) . . yes
C24 P1 Ru1 117.4(3) . . yes
C18 P1 Ru1 124.4(3) . . yes
C23 C18 C19 118.6(9) . . yes
C23 C18 P1 120.0(7) . . yes
C19 C18 P1 120.5(8) . . yes
C20 C19 C18 119.9(11) . . yes
C19 C20 C21 121.9(11) . . yes
C20 C21 C22 118.9(10) . . yes
C23 C22 C21 120.5(11) . . yes
C22 C23 C18 120.1(10) . . yes
C25 C24 C29 117.4(9) . . yes
C25 C24 P1 125.1(8) . . yes
C29 C24 P1 116.9(7) . . yes
C26 C25 C24 122.4(11) . . yes
C25 C26 C27 119.8(10) . . yes
C26 C27 C28 118.8(11) . . yes
C29 C28 C27 120.4(12) . . yes
C28 C29 C24 121.1(10) . . yes
C31 C30 C35 117.6(9) . . yes
C31 C30 P1 119.7(7) . . yes
C35 C30 P1 121.4(8) . . yes
C30 C31 C32 121.5(11) . . yes
C33 C32 C31 118.4(12) . . yes
C34 C33 C32 122.1(11) . . yes
C33 C34 C35 121.1(12) . . yes
C34 C35 C30 119.3(12) . . yes
Cl45 C48 Cl46 113.4(7) . . yes
Cl45 C48 Cl47 108.9(7) . . yes
Cl46 C48 Cl47 107.9(7) . . yes

loop_
_geom_bond_atom_site_label_1
_geom_bond_atom_site_label_2
_geom_bond_distance
_geom_bond_site_symmetry_2
_geom_bond_publ_flag
Ru1 N1 1.972(7) . yes
Ru1 N3 2.101(7) . yes
Ru1 N2 2.119(6) . yes
Ru1 P1 2.308(2) . yes
Ru1 Cl1 2.428(2) . yes
Ru1 Cl2 2.465(3) . yes
N1 C1 1.340(11) . yes
N1 C5 1.351(11) . yes
C1 C2 1.396(13) . yes
C1 C12 1.421(14) . yes
C2 C3 1.386(16) . yes
C3 C4 1.374(16) . yes
C4 C5 1.412(14) . yes
C5 C6 1.449(14) . yes
C6 N2 1.272(11) . yes
C6 O1 1.342(11) . yes
O1 C7 1.440(11) . yes
C7 C8 1.525(12) . yes
C8 N2 1.485(11) . yes
C8 C9 1.510(14) . yes
C9 C11 1.470(14) . yes
C9 C10 1.544(12) . yes
C12 N3 1.310(12) . yes
C12 O2 1.342(11) . yes
O2 C13 1.435(12) . yes
C13 C14 1.558(13) . yes
C14 N3 1.498(11) . yes
C14 C15 1.510(13) . yes
C15 C16 1.511(16) . yes
C15 C17 1.528(14) . yes
P1 C30 1.824(9) . yes
P1 C24 1.824(9) . yes
P1 C18 1.830(9) . yes
C18 C23 1.393(13) . yes
C18 C19 1.401(13) . yes
C19 C20 1.363(13) . yes
C20 C21 1.366(16) . yes
C21 C22 1.386(16) . yes
C22 C23 1.385(13) . yes
C24 C25 1.375(13) . yes
C24 C29 1.396(13) . yes
C25 C26 1.364(13) . yes
C26 C27 1.379(15) . yes
C27 C28 1.399(16) . yes
C28 C29 1.355(14) . yes
C30 C31 1.373(13) . yes
C30 C35 1.417(13) . yes
C31 C32 1.403(15) . yes
C32 C33 1.348(17) . yes
C33 C34 1.338(16) . yes
C34 C35 1.379(15) . yes
Cl45 C48 1.686(12) . yes
Cl46 C48 1.707(12) . yes
Cl47 C48 1.772(13) . yes

loop_
_geom_torsion_atom_site_label_1
_geom_torsion_atom_site_label_2
_geom_torsion_atom_site_label_3
_geom_torsion_atom_site_label_4
_geom_torsion
_geom_torsion_site_symmetry_1
_geom_torsion_site_symmetry_2
_geom_torsion_site_symmetry_3
_geom_torsion_site_symmetry_4
_geom_torsion_publ_flag
N3 Ru1 N1 C1 -0.3(7) . . . . yes
N2 Ru1 N1 C1 176.1(8) . . . . yes
P1 Ru1 N1 C1 -94.7(7) . . . . yes
Cl1 Ru1 N1 C1 86.1(19) . . . . yes
Cl2 Ru1 N1 C1 84.9(7) . . . . yes
N3 Ru1 N1 C5 -173.7(8) . . . . yes
N2 Ru1 N1 C5 2.7(7) . . . . yes
P1 Ru1 N1 C5 91.9(7) . . . . yes
Cl1 Ru1 N1 C5 -87.3(19) . . . . yes
Cl2 Ru1 N1 C5 -88.5(7) . . . . yes
C5 N1 C1 C2 -3.4(15) . . . . yes
Ru1 N1 C1 C2 -176.7(7) . . . . yes
C5 N1 C1 C12 170.6(9) . . . . yes
Ru1 N1 C1 C12 -2.7(11) . . . . yes
N1 C1 C2 C3 0.5(16) . . . . yes
C12 C1 C2 C3 -172.3(11) . . . . yes
C1 C2 C3 C4 2.2(18) . . . . yes
C2 C3 C4 C5 -2.1(18) . . . . yes
C1 N1 C5 C4 3.5(15) . . . . yes
Ru1 N1 C5 C4 176.9(7) . . . . yes
C1 N1 C5 C6 -175.1(9) . . . . yes
Ru1 N1 C5 C6 -1.8(11) . . . . yes
C3 C4 C5 N1 -0.8(16) . . . . yes
C3 C4 C5 C6 177.5(11) . . . . yes
N1 C5 C6 N2 -1.3(14) . . . . yes
C4 C5 C6 N2 -179.8(10) . . . . yes
N1 C5 C6 O1 -178.1(9) . . . . yes
C4 C5 C6 O1 3.4(17) . . . . yes
N2 C6 O1 C7 8.3(13) . . . . yes
C5 C6 O1 C7 -174.9(9) . . . . yes
C6 O1 C7 C8 -12.5(11) . . . . yes
O1 C7 C8 N2 12.5(11) . . . . yes
O1 C7 C8 C9 137.7(9) . . . . yes
O1 C6 N2 C8 0.2(12) . . . . yes
C5 C6 N2 C8 -176.6(9) . . . . yes
O1 C6 N2 Ru1 -179.8(7) . . . . yes
C5 C6 N2 Ru1 3.4(12) . . . . yes
C9 C8 N2 C6 -133.5(9) . . . . yes
C7 C8 N2 C6 -8.0(11) . . . . yes
C9 C8 N2 Ru1 46.5(13) . . . . yes
C7 C8 N2 Ru1 172.0(8) . . . . yes
N1 Ru1 N2 C6 -3.2(7) . . . . yes
N3 Ru1 N2 C6 5.3(11) . . . . yes
P1 Ru1 N2 C6 -98.0(7) . . . . yes
Cl1 Ru1 N2 C6 168.9(6) . . . . yes
Cl2 Ru1 N2 C6 80.3(7) . . . . yes
N1 Ru1 N2 C8 176.8(10) . . . . yes
N3 Ru1 N2 C8 -174.7(9) . . . . yes
P1 Ru1 N2 C8 81.9(10) . . . . yes
Cl1 Ru1 N2 C8 -11.2(10) . . . . yes
Cl2 Ru1 N2 C8 -99.8(10) . . . . yes
N2 C8 C9 C11 59.0(12) . . . . yes
C7 C8 C9 C11 -59.7(12) . . . . yes
N2 C8 C9 C10 -173.6(8) . . . . yes
C7 C8 C9 C10 67.7(12) . . . . yes
N1 C1 C12 N3 6.3(14) . . . . yes
C2 C1 C12 N3 179.8(10) . . . . yes
N1 C1 C12 O2 -166.2(9) . . . . yes
C2 C1 C12 O2 7.3(17) . . . . yes
N3 C12 O2 C13 2.0(13) . . . . yes
C1 C12 O2 C13 174.7(10) . . . . yes
C12 O2 C13 C14 -8.2(12) . . . . yes
O2 C13 C14 N3 10.8(11) . . . . yes
O2 C13 C14 C15 136.7(10) . . . . yes
O2 C12 N3 C14 5.5(12) . . . . yes
C1 C12 N3 C14 -167.2(9) . . . . yes
O2 C12 N3 Ru1 166.2(7) . . . . yes
C1 C12 N3 Ru1 -6.5(12) . . . . yes
C15 C14 N3 C12 -134.7(9) . . . . yes
C13 C14 N3 C12 -9.8(10) . . . . yes
C15 C14 N3 Ru1 72.9(12) . . . . yes
C13 C14 N3 Ru1 -162.2(8) . . . . yes
N1 Ru1 N3 C12 3.6(7) . . . . yes
N2 Ru1 N3 C12 -5.0(12) . . . . yes
P1 Ru1 N3 C12 97.4(7) . . . . yes
Cl1 Ru1 N3 C12 -168.5(6) . . . . yes
Cl2 Ru1 N3 C12 -81.1(7) . . . . yes
N1 Ru1 N3 C14 155.3(9) . . . . yes
N2 Ru1 N3 C14 146.8(8) . . . . yes
P1 Ru1 N3 C14 -110.9(9) . . . . yes
Cl1 Ru1 N3 C14 -16.8(9) . . . . yes
Cl2 Ru1 N3 C14 70.6(9) . . . . yes
N3 C14 C15 C16 65.5(11) . . . . yes
C13 C14 C15 C16 -52.8(12) . . . . yes
N3 C14 C15 C17 -171.1(9) . . . . yes
C13 C14 C15 C17 70.7(12) . . . . yes
N1 Ru1 P1 C30 10.7(4) . . . . yes
N3 Ru1 P1 C30 -67.9(4) . . . . yes
N2 Ru1 P1 C30 88.5(4) . . . . yes
Cl1 Ru1 P1 C30 -169.4(3) . . . . yes
Cl2 Ru1 P1 C30 -2(3) . . . . yes
N1 Ru1 P1 C24 -109.4(4) . . . . yes
N3 Ru1 P1 C24 172.0(4) . . . . yes
N2 Ru1 P1 C24 -31.6(4) . . . . yes
Cl1 Ru1 P1 C24 70.5(3) . . . . yes
Cl2 Ru1 P1 C24 -122(3) . . . . yes
N1 Ru1 P1 C18 131.2(4) . . . . yes
N3 Ru1 P1 C18 52.6(4) . . . . yes
N2 Ru1 P1 C18 -151.0(4) . . . . yes
Cl1 Ru1 P1 C18 -48.9(4) . . . . yes
Cl2 Ru1 P1 C18 119(3) . . . . yes
C30 P1 C18 C23 153.4(8) . . . . yes
C24 P1 C18 C23 -98.1(8) . . . . yes
Ru1 P1 C18 C23 30.9(9) . . . . yes
C30 P1 C18 C19 -37.2(9) . . . . yes
C24 P1 C18 C19 71.3(9) . . . . yes
Ru1 P1 C18 C19 -159.8(7) . . . . yes
C23 C18 C19 C20 -0.2(15) . . . . yes
P1 C18 C19 C20 -169.7(7) . . . . yes
C18 C19 C20 C21 1.0(16) . . . . yes
C19 C20 C21 C22 -1.2(17) . . . . yes
C20 C21 C22 C23 0.6(17) . . . . yes
C21 C22 C23 C18 0.1(16) . . . . yes
C19 C18 C23 C22 -0.3(15) . . . . yes
P1 C18 C23 C22 169.2(8) . . . . yes
C30 P1 C24 C25 20.4(10) . . . . yes
C18 P1 C24 C25 -85.1(9) . . . . yes
Ru1 P1 C24 C25 141.1(8) . . . . yes
C30 P1 C24 C29 -169.2(7) . . . . yes
C18 P1 C24 C29 85.2(8) . . . . yes
Ru1 P1 C24 C29 -48.5(8) . . . . yes
C29 C24 C25 C26 2.1(15) . . . . yes
P1 C24 C25 C26 172.5(7) . . . . yes
C24 C25 C26 C27 -0.7(16) . . . . yes
C25 C26 C27 C28 -2.0(17) . . . . yes
C26 C27 C28 C29 3.2(18) . . . . yes
C27 C28 C29 C24 -1.7(17) . . . . yes
C25 C24 C29 C28 -0.9(15) . . . . yes
P1 C24 C29 C28 -172.1(8) . . . . yes
C24 P1 C30 C31 -144.7(8) . . . . yes
C18 P1 C30 C31 -44.6(8) . . . . yes
Ru1 P1 C30 C31 88.5(8) . . . . yes
C24 P1 C30 C35 48.0(9) . . . . yes
C18 P1 C30 C35 148.1(8) . . . . yes
Ru1 P1 C30 C35 -78.8(8) . . . . yes
C35 C30 C31 C32 -0.4(14) . . . . yes
P1 C30 C31 C32 -168.2(9) . . . . yes
C30 C31 C32 C33 1.4(18) . . . . yes
C31 C32 C33 C34 -2.0(19) . . . . yes
C32 C33 C34 C35 1.8(19) . . . . yes
C33 C34 C35 C30 -0.8(18) . . . . yes
C31 C30 C35 C34 0.1(14) . . . . yes
P1 C30 C35 C34 167.7(8) . . . . yes
